data_4132342
loop_
_publ_author_name
'Williams, Derek E.'
'Martin, Corey R.'
'Dolgopolova, Ekaterina A.'
'Swifton, Anton'
'Godfrey, Danielle C.'
'Ejegbavwo, Otega A.'
'Pellechia, Perry J.'
'Smith, Mark D.'
'Shustova, Natalia B.'

_publ_section_title
;
 Flipping the Switch: Fast Photoisomerization in a Confined Environment.
;
_journal_issue 24
_journal_name_full 'Journal of the American Chemical Society'
_journal_page_first 7611
_journal_page_last 7622
_journal_paper_doi 10.1021/jacs.8b02994
_journal_volume 140
_journal_year 2018
_chemical_formula_moiety 'C29 H24 N4 O3'
_chemical_formula_sum 'C29 H24 N4 O3'
_chemical_formula_weight 476.52
_space_group_crystal_system triclinic
_space_group_IT_number 2
_space_group_name_Hall '-P 1'
_space_group_name_H-M_alt 'P -1'
_atom_sites_solution_hydrogens geom
_atom_sites_solution_primary dual
_audit_creation_date 2017-05-05
_audit_creation_method
;
Olex2 1.2
(compiled 2017.03.28 svn.r3405 for OlexSys, GUI svn.r5335)
;
_cell_angle_alpha 92.4060(10)
_cell_angle_beta 105.7170(10)
_cell_angle_gamma 113.9040(10)
_cell_formula_units_Z 2
_cell_length_a 8.9034(3)
_cell_length_b 10.0040(4)
_cell_length_c 15.0137(6)
_cell_measurement_reflns_used 9170
_cell_measurement_temperature 100(2)
_cell_measurement_theta_max 26.28
_cell_measurement_theta_min 2.26
_cell_volume 1159.22(8)
_computing_cell_refinement 'SAINT v8.37A (Bruker, 2015)'
_computing_data_collection 'Bruker APEX3 v2016.5-0 (Bruker, 2016)'
_computing_data_reduction 'SAINT v8.37A (Bruker, 2015)'
_computing_molecular_graphics 'Olex2 (Dolomanov et al., 2009)'
_computing_publication_material 'Olex2 (Dolomanov et al., 2009)'
_computing_structure_refinement 'XL (Sheldrick, 2008)'
_computing_structure_solution 'XT (Sheldrick, 2015)'
_diffrn_ambient_temperature 100(2)
_diffrn_detector 'Bruker PHOTON-100 area detector'
_diffrn_detector_area_resol_mean 10.4
_diffrn_detector_type 'CMOS area detector'
_diffrn_measured_fraction_theta_full 0.999
_diffrn_measured_fraction_theta_max 0.999
_diffrn_measurement_device 'three-circle diffractometer'
_diffrn_measurement_device_type 'Bruker D8 Quest'
_diffrn_measurement_method '\w and \f scans'
_diffrn_radiation_monochromator 'mirror optics'
_diffrn_radiation_probe x-ray
_diffrn_radiation_type MoK\a
_diffrn_radiation_wavelength 0.71073
_diffrn_reflns_av_R_equivalents 0.0679
_diffrn_reflns_av_unetI/netI 0.0391
_diffrn_reflns_Laue_measured_fraction_full 0.999
_diffrn_reflns_Laue_measured_fraction_max 0.999
_diffrn_reflns_limit_h_max 11
_diffrn_reflns_limit_h_min -11
_diffrn_reflns_limit_k_max 12
_diffrn_reflns_limit_k_min -12
_diffrn_reflns_limit_l_max 18
_diffrn_reflns_limit_l_min -18
_diffrn_reflns_number 33010
_diffrn_reflns_point_group_measured_fraction_full 0.999
_diffrn_reflns_point_group_measured_fraction_max 0.999
_diffrn_reflns_theta_full 26.425
_diffrn_reflns_theta_max 26.425
_diffrn_reflns_theta_min 2.261
_diffrn_source 'microfocus sealed X-ray tube'
_diffrn_source_type 'Incoatec I\ms'
_diffrn_standards_number 0
_exptl_absorpt_coefficient_mu 0.090
_exptl_absorpt_correction_T_max 0.8620
_exptl_absorpt_correction_T_min 0.8444
_exptl_absorpt_correction_type multi-scan
_exptl_absorpt_process_details
;
SADABS-2016/2 (Bruker,2016/2) was used for absorption correction.
wR2(int) was 0.0773 before and 0.0530 after correction.
The Ratio of minimum to maximum transmission is 0.9796.
The \l/2 correction factor is Not present.
;
_exptl_crystal_colour colourless
_exptl_crystal_colour_primary colourless
_exptl_crystal_density_diffrn 1.365
_exptl_crystal_description plate
_exptl_crystal_F_000 500
_exptl_crystal_size_max 0.18
_exptl_crystal_size_mid 0.08
_exptl_crystal_size_min 0.05
_refine_diff_density_max 0.277
_refine_diff_density_min -0.202
_refine_diff_density_rms 0.044
_refine_ls_extinction_coef 0.0096(13)
_refine_ls_extinction_expression Fc^*^=kFc[1+0.001xFc^2^\l^3^/sin(2\q)]^-1/4^
_refine_ls_extinction_method 'SHELXL-2016/6 (Sheldrick 2016)'
_refine_ls_goodness_of_fit_ref 1.005
_refine_ls_hydrogen_treatment constr
_refine_ls_matrix_type full
_refine_ls_number_parameters 329
_refine_ls_number_reflns 4759
_refine_ls_number_restraints 0
_refine_ls_restrained_S_all 1.005
_refine_ls_R_factor_all 0.0688
_refine_ls_R_factor_gt 0.0430
_refine_ls_shift/su_max 0.000
_refine_ls_shift/su_mean 0.000
_refine_ls_structure_factor_coef Fsqd
_refine_ls_weighting_details 'w=1/[\s^2^(Fo^2^)+(0.0388P)^2^+0.5895P] where P=(Fo^2^+2Fc^2^)/3'
_refine_ls_weighting_scheme calc
_refine_ls_wR_factor_gt 0.0894
_refine_ls_wR_factor_ref 0.0991
_reflns_Friedel_coverage 0.000
_reflns_number_gt 3560
_reflns_number_total 4759
_reflns_threshold_expression 'I > 2\s(I)'
_cod_data_source_file ja8b02994_si_003.cif
_cod_data_source_block cmr1_89_etoac
_cod_database_code 4132342
_shelx_shelxl_version_number 2016/6
_shelx_space_group_comment
;
The symmetry employed for this shelxl refinement is uniquely defined
by the following loop, which should always be used as a source of
symmetry information in preference to the above space-group names.
They are only intended as comments.
;
_shelx_estimated_absorpt_t_max 0.995
_shelx_estimated_absorpt_t_min 0.984
_olex2_refinement_description
;
1. Fixed Uiso
 At 1.2 times of:
  All C(H) groups
 At 1.5 times of:
  All C(H,H,H) groups
2.a Aromatic/amide H refined with riding coordinates:
 C5(H5), C6(H6), C12(H12), C13(H13), C15(H15), C17(H17), C18(H18), C21(H21),
 C22(H22), C23(H23), C24(H24), C26(H26), C27(H27), C28(H28), C29(H29)
2.b Idealised Me refined as rotating group:
 C9(H9A,H9B,H9C), C10(H10A,H10B,H10C), C11(H11A,H11B,H11C)
;
_olex2_submission_special_instructions 'No special instructions were received'

loop_
_space_group_symop_operation_xyz
'x, y, z'
'-x, -y, -z'

loop_
_atom_site_label
_atom_site_type_symbol
_atom_site_fract_x
_atom_site_fract_y
_atom_site_fract_z
_atom_site_U_iso_or_equiv
_atom_site_adp_type
_atom_site_occupancy
_atom_site_site_symmetry_order
_atom_site_calc_flag
_atom_site_refinement_flags_posn
O1 O 0.38030(14) 0.41551(12) 0.20863(7) 0.0168(3) Uani 1 1 d .
O2 O -0.33037(19) 0.18393(18) -0.10498(11) 0.0496(4) Uani 1 1 d .
O3 O -0.21489(17) 0.06490(15) -0.16334(9) 0.0325(3) Uani 1 1 d .
N1 N 0.59994(17) 0.37296(14) 0.31073(9) 0.0140(3) Uani 1 1 d .
N2 N -0.20980(19) 0.15321(17) -0.10243(10) 0.0255(3) Uani 1 1 d .
N3 N 0.8823(2) 1.15951(16) 0.24067(10) 0.0261(4) Uani 1 1 d .
N4 N 0.73763(19) 0.18821(17) 0.63691(10) 0.0263(4) Uani 1 1 d .
C1 C 0.5453(2) 0.40722(18) 0.21760(11) 0.0147(3) Uani 1 1 d .
C2 C 0.6800(2) 0.56850(17) 0.22309(11) 0.0152(3) Uani 1 1 d .
C3 C 0.72378(19) 0.62924(17) 0.32620(11) 0.0137(3) Uani 1 1 d .
C4 C 0.7884(2) 0.77296(17) 0.37385(11) 0.0148(3) Uani 1 1 d .
C5 C 0.8178(2) 0.79302(18) 0.47117(11) 0.0170(3) Uani 1 1 d .
H5 H 0.853627 0.889155 0.504590 0.020 Uiso 1 1 calc R
C6 C 0.7954(2) 0.67525(18) 0.51904(11) 0.0157(3) Uani 1 1 d .
H6 H 0.823315 0.693446 0.585437 0.019 Uiso 1 1 calc R
C7 C 0.73284(19) 0.52965(18) 0.47278(11) 0.0143(3) Uani 1 1 d .
C8 C 0.68619(19) 0.50876(17) 0.37448(11) 0.0132(3) Uani 1 1 d .
C9 C 0.6037(2) 0.64553(19) 0.15042(11) 0.0203(4) Uani 1 1 d .
H9A H 0.550461 0.581380 0.088714 0.030 Uiso 1 1 calc GR
H9B H 0.695960 0.739592 0.147298 0.030 Uiso 1 1 calc GR
H9C H 0.515824 0.664992 0.168669 0.030 Uiso 1 1 calc GR
C10 C 0.8422(2) 0.56525(19) 0.20634(12) 0.0201(4) Uani 1 1 d .
H10A H 0.881073 0.504105 0.247329 0.030 Uiso 1 1 calc GR
H10B H 0.934666 0.666521 0.220480 0.030 Uiso 1 1 calc GR
H10C H 0.813864 0.523072 0.140571 0.030 Uiso 1 1 calc GR
C11 C 0.4705(2) 0.24178(18) 0.33200(11) 0.0181(4) Uani 1 1 d .
H11A H 0.398489 0.271710 0.359544 0.027 Uiso 1 1 calc GR
H11B H 0.529392 0.196260 0.376640 0.027 Uiso 1 1 calc GR
H11C H 0.397283 0.169923 0.273981 0.027 Uiso 1 1 calc GR
C12 C 0.5269(2) 0.29394(18) 0.14219(11) 0.0164(3) Uani 1 1 d .
H12 H 0.621673 0.270331 0.147009 0.020 Uiso 1 1 calc R
C13 C 0.3849(2) 0.22457(18) 0.06875(11) 0.0176(4) Uani 1 1 d .
H13 H 0.381292 0.154328 0.022672 0.021 Uiso 1 1 calc R
C14 C 0.2348(2) 0.25464(18) 0.05793(11) 0.0166(3) Uani 1 1 d .
C15 C 0.0845(2) 0.18880(18) -0.01826(11) 0.0179(4) Uani 1 1 d .
H15 H 0.075278 0.119944 -0.067325 0.022 Uiso 1 1 calc R
C16 C -0.0516(2) 0.22429(18) -0.02214(11) 0.0198(4) Uani 1 1 d .
C17 C -0.0438(2) 0.32346(19) 0.04768(12) 0.0211(4) Uani 1 1 d .
H17 H -0.138786 0.346587 0.043071 0.025 Uiso 1 1 calc R
C18 C 0.1044(2) 0.38858(18) 0.12438(11) 0.0181(4) Uani 1 1 d .
H18 H 0.112084 0.456962 0.173170 0.022 Uiso 1 1 calc R
C19 C 0.2419(2) 0.35372(17) 0.12982(11) 0.0153(3) Uani 1 1 d .
C20 C 0.8238(2) 0.90652(17) 0.32725(11) 0.0162(3) Uani 1 1 d .
C21 C 0.9518(2) 0.95737(18) 0.28380(11) 0.0179(4) Uani 1 1 d .
H21 H 1.022723 0.907709 0.283264 0.021 Uiso 1 1 calc R
C22 C 0.9739(2) 1.08124(18) 0.24148(12) 0.0207(4) Uani 1 1 d .
H22 H 1.059929 1.112878 0.210953 0.025 Uiso 1 1 calc R
C23 C 0.7643(2) 1.1116(2) 0.28509(13) 0.0280(4) Uani 1 1 d .
H23 H 0.698423 1.165815 0.286825 0.034 Uiso 1 1 calc R
C24 C 0.7311(2) 0.98875(19) 0.32873(12) 0.0229(4) Uani 1 1 d .
H24 H 0.645412 0.960853 0.359508 0.028 Uiso 1 1 calc R
C25 C 0.73125(19) 0.41100(17) 0.52919(11) 0.0143(3) Uani 1 1 d .
C26 C 0.7982(2) 0.31360(18) 0.50900(11) 0.0186(4) Uani 1 1 d .
H26 H 0.844571 0.321529 0.458397 0.022 Uiso 1 1 calc R
C27 C 0.7963(2) 0.2055(2) 0.56334(12) 0.0231(4) Uani 1 1 d .
H27 H 0.839891 0.138698 0.547251 0.028 Uiso 1 1 calc R
C28 C 0.6786(2) 0.2852(2) 0.65750(12) 0.0228(4) Uani 1 1 d .
H28 H 0.638982 0.277778 0.710622 0.027 Uiso 1 1 calc R
C29 C 0.6716(2) 0.39565(18) 0.60642(11) 0.0180(4) Uani 1 1 d .
H29 H 0.626482 0.460318 0.623938 0.022 Uiso 1 1 calc R

loop_
_atom_site_aniso_label
_atom_site_aniso_U_11
_atom_site_aniso_U_22
_atom_site_aniso_U_33
_atom_site_aniso_U_23
_atom_site_aniso_U_13
_atom_site_aniso_U_12
O1 0.0167(6) 0.0210(6) 0.0136(6) -0.0010(5) 0.0034(5) 0.0101(5)
O2 0.0318(8) 0.0638(11) 0.0456(9) -0.0145(8) -0.0107(7) 0.0299(8)
O3 0.0302(7) 0.0348(8) 0.0212(7) -0.0051(6) 0.0034(6) 0.0073(6)
N1 0.0172(7) 0.0135(7) 0.0118(6) 0.0025(5) 0.0050(5) 0.0068(6)
N2 0.0231(8) 0.0258(9) 0.0218(8) 0.0027(7) 0.0019(6) 0.0083(7)
N3 0.0379(9) 0.0223(8) 0.0270(8) 0.0109(7) 0.0164(7) 0.0171(7)
N4 0.0282(8) 0.0276(9) 0.0249(8) 0.0121(7) 0.0070(7) 0.0140(7)
C1 0.0157(8) 0.0189(9) 0.0132(8) 0.0036(6) 0.0044(6) 0.0111(7)
C2 0.0181(8) 0.0167(8) 0.0132(8) 0.0038(6) 0.0064(7) 0.0088(7)
C3 0.0134(8) 0.0171(8) 0.0140(8) 0.0040(6) 0.0060(6) 0.0088(7)
C4 0.0141(8) 0.0153(8) 0.0175(8) 0.0034(7) 0.0070(7) 0.0073(7)
C5 0.0178(8) 0.0148(8) 0.0186(8) -0.0001(7) 0.0072(7) 0.0067(7)
C6 0.0170(8) 0.0197(9) 0.0114(8) 0.0011(7) 0.0052(6) 0.0086(7)
C7 0.0127(8) 0.0185(8) 0.0146(8) 0.0040(6) 0.0064(6) 0.0082(7)
C8 0.0128(8) 0.0142(8) 0.0158(8) 0.0022(6) 0.0063(6) 0.0079(6)
C9 0.0255(9) 0.0195(9) 0.0158(8) 0.0060(7) 0.0060(7) 0.0098(7)
C10 0.0218(9) 0.0214(9) 0.0199(9) 0.0027(7) 0.0108(7) 0.0096(7)
C11 0.0180(8) 0.0156(8) 0.0185(8) 0.0030(7) 0.0067(7) 0.0044(7)
C12 0.0211(9) 0.0176(9) 0.0162(8) 0.0037(7) 0.0093(7) 0.0116(7)
C13 0.0272(9) 0.0170(9) 0.0125(8) 0.0022(7) 0.0090(7) 0.0117(7)
C14 0.0214(9) 0.0155(8) 0.0144(8) 0.0062(7) 0.0074(7) 0.0081(7)
C15 0.0246(9) 0.0150(8) 0.0134(8) 0.0038(7) 0.0074(7) 0.0068(7)
C16 0.0191(9) 0.0195(9) 0.0167(8) 0.0053(7) 0.0029(7) 0.0059(7)
C17 0.0202(9) 0.0209(9) 0.0237(9) 0.0055(7) 0.0071(7) 0.0099(7)
C18 0.0215(9) 0.0166(9) 0.0175(8) 0.0013(7) 0.0077(7) 0.0088(7)
C19 0.0180(8) 0.0141(8) 0.0124(8) 0.0050(6) 0.0049(7) 0.0054(7)
C20 0.0180(8) 0.0144(8) 0.0138(8) 0.0015(6) 0.0034(7) 0.0058(7)
C21 0.0200(8) 0.0162(8) 0.0200(9) 0.0038(7) 0.0079(7) 0.0094(7)
C22 0.0239(9) 0.0184(9) 0.0210(9) 0.0040(7) 0.0106(7) 0.0079(7)
C23 0.0383(11) 0.0282(10) 0.0332(10) 0.0135(8) 0.0196(9) 0.0235(9)
C24 0.0275(10) 0.0225(9) 0.0263(9) 0.0071(8) 0.0146(8) 0.0140(8)
C25 0.0109(8) 0.0160(8) 0.0134(8) 0.0020(6) 0.0010(6) 0.0050(6)
C26 0.0183(8) 0.0234(9) 0.0173(8) 0.0050(7) 0.0067(7) 0.0114(7)
C27 0.0244(9) 0.0237(9) 0.0249(9) 0.0057(8) 0.0059(8) 0.0149(8)
C28 0.0211(9) 0.0283(10) 0.0173(9) 0.0076(7) 0.0074(7) 0.0080(8)
C29 0.0177(8) 0.0220(9) 0.0164(8) 0.0036(7) 0.0057(7) 0.0103(7)

loop_
_atom_type_symbol
_atom_type_description
_atom_type_scat_dispersion_real
_atom_type_scat_dispersion_imag
_atom_type_scat_source
C C 0.0033 0.0016 'International Tables Vol C Tables 4.2.6.8 and 6.1.1.4'
H H 0.0000 0.0000 'International Tables Vol C Tables 4.2.6.8 and 6.1.1.4'
N N 0.0061 0.0033 'International Tables Vol C Tables 4.2.6.8 and 6.1.1.4'
O O 0.0106 0.0060 'International Tables Vol C Tables 4.2.6.8 and 6.1.1.4'

loop_
_geom_angle_atom_site_label_1
_geom_angle_atom_site_label_2
_geom_angle_atom_site_label_3
_geom_angle
C19 O1 C1 122.62(12)
C1 N1 C11 115.19(12)
C8 N1 C1 107.02(12)
C8 N1 C11 120.43(12)
O2 N2 O3 123.37(15)
O2 N2 C16 118.56(15)
O3 N2 C16 118.06(15)
C23 N3 C22 115.60(15)
C27 N4 C28 115.76(15)
O1 C1 C2 106.04(12)
O1 C1 C12 112.09(12)
N1 C1 O1 105.81(12)
N1 C1 C2 104.46(12)
N1 C1 C12 111.93(13)
C12 C1 C2 115.72(13)
C3 C2 C1 99.89(12)
C3 C2 C9 117.13(13)
C3 C2 C10 109.04(13)
C9 C2 C1 110.93(13)
C9 C2 C10 109.91(13)
C10 C2 C1 109.40(13)
C4 C3 C2 131.72(14)
C4 C3 C8 120.41(14)
C8 C3 C2 107.87(13)
C3 C4 C5 117.91(14)
C3 C4 C20 123.88(14)
C5 C4 C20 118.19(14)
C4 C5 H5 119.5
C6 C5 C4 120.99(15)
C6 C5 H5 119.5
C5 C6 H6 119.0
C5 C6 C7 122.04(15)
C7 C6 H6 119.0
C6 C7 C8 116.33(14)
C6 C7 C25 119.20(14)
C8 C7 C25 124.32(14)
C3 C8 N1 110.61(13)
C7 C8 N1 127.78(14)
C7 C8 C3 121.60(14)
C2 C9 H9A 109.5
C2 C9 H9B 109.5
C2 C9 H9C 109.5
H9A C9 H9B 109.5
H9A C9 H9C 109.5
H9B C9 H9C 109.5
C2 C10 H10A 109.5
C2 C10 H10B 109.5
C2 C10 H10C 109.5
H10A C10 H10B 109.5
H10A C10 H10C 109.5
H10B C10 H10C 109.5
N1 C11 H11A 109.5
N1 C11 H11B 109.5
N1 C11 H11C 109.5
H11A C11 H11B 109.5
H11A C11 H11C 109.5
H11B C11 H11C 109.5
C1 C12 H12 118.3
C13 C12 C1 123.37(15)
C13 C12 H12 118.3
C12 C13 H13 119.5
C12 C13 C14 120.93(15)
C14 C13 H13 119.5
C15 C14 C13 123.69(15)
C15 C14 C19 118.47(15)
C19 C14 C13 117.83(14)
C14 C15 H15 120.3
C16 C15 C14 119.43(15)
C16 C15 H15 120.3
C15 C16 N2 118.88(15)
C17 C16 N2 118.95(15)
C17 C16 C15 122.17(15)
C16 C17 H17 120.5
C16 C17 C18 118.97(16)
C18 C17 H17 120.5
C17 C18 H18 120.1
C17 C18 C19 119.71(15)
C19 C18 H18 120.1
O1 C19 C14 121.72(14)
O1 C19 C18 117.02(14)
C18 C19 C14 121.23(15)
C21 C20 C4 123.07(14)
C24 C20 C4 119.87(14)
C24 C20 C21 117.02(15)
C20 C21 H21 120.5
C22 C21 C20 119.00(15)
C22 C21 H21 120.5
N3 C22 C21 124.39(16)
N3 C22 H22 117.8
C21 C22 H22 117.8
N3 C23 H23 117.7
N3 C23 C24 124.51(16)
C24 C23 H23 117.7
C20 C24 H24 120.3
C23 C24 C20 119.42(16)
C23 C24 H24 120.3
C26 C25 C7 120.65(14)
C29 C25 C7 122.37(14)
C29 C25 C26 116.91(14)
C25 C26 H26 120.4
C27 C26 C25 119.22(15)
C27 C26 H26 120.4
N4 C27 C26 124.55(16)
N4 C27 H27 117.7
C26 C27 H27 117.7
N4 C28 H28 117.9
N4 C28 C29 124.23(16)
C29 C28 H28 117.9
C25 C29 H29 120.4
C28 C29 C25 119.29(15)
C28 C29 H29 120.4

loop_
_geom_bond_atom_site_label_1
_geom_bond_atom_site_label_2
_geom_bond_distance
O1 C1 1.4750(18)
O1 C19 1.3533(19)
O2 N2 1.222(2)
O3 N2 1.2231(19)
N1 C1 1.4546(19)
N1 C8 1.414(2)
N1 C11 1.470(2)
N2 C16 1.463(2)
N3 C22 1.339(2)
N3 C23 1.333(2)
N4 C27 1.334(2)
N4 C28 1.338(2)
C1 C2 1.554(2)
C1 C12 1.495(2)
C2 C3 1.523(2)
C2 C9 1.529(2)
C2 C10 1.544(2)
C3 C4 1.389(2)
C3 C8 1.403(2)
C4 C5 1.403(2)
C4 C20 1.494(2)
C5 H5 0.9500
C5 C6 1.379(2)
C6 H6 0.9500
C6 C7 1.401(2)
C7 C8 1.402(2)
C7 C25 1.484(2)
C9 H9A 0.9800
C9 H9B 0.9800
C9 H9C 0.9800
C10 H10A 0.9800
C10 H10B 0.9800
C10 H10C 0.9800
C11 H11A 0.9800
C11 H11B 0.9800
C11 H11C 0.9800
C12 H12 0.9500
C12 C13 1.329(2)
C13 H13 0.9500
C13 C14 1.454(2)
C14 C15 1.388(2)
C14 C19 1.405(2)
C15 H15 0.9500
C15 C16 1.382(2)
C16 C17 1.380(2)
C17 H17 0.9500
C17 C18 1.382(2)
C18 H18 0.9500
C18 C19 1.386(2)
C20 C21 1.394(2)
C20 C24 1.385(2)
C21 H21 0.9500
C21 C22 1.384(2)
C22 H22 0.9500
C23 H23 0.9500
C23 C24 1.381(2)
C24 H24 0.9500
C25 C26 1.393(2)
C25 C29 1.390(2)
C26 H26 0.9500
C26 C27 1.379(2)
C27 H27 0.9500
C28 H28 0.9500
C28 C29 1.383(2)
C29 H29 0.9500
